data_7063329
loop_
_publ_author_name
'Osipov, Nikita G.'
'Faraonov, Maxim A.'
'Kuzmin, Alexey V.'
'Khasanov, Salavat S.'
'Shestakov, Alexander F.'
'Denisov, Nikolay N.'
'Savinykh, Tatiana A.'
'Otsuka, Akihiro'
'Kitagawa, Hiroshi'
'Konarev, Dmitri V.'

_publ_section_title
;
 Coordination vs. oxidative rearrangement of photochromic spiropyrans upon
 reacting with FeIIICl3 and FeIIIBr3
;
_journal_issue 30
_journal_name_full 'New Journal of Chemistry'
_journal_page_first 13526
_journal_page_last 13537
_journal_paper_doi 10.1039/D4NJ02371D
_journal_volume 48
_journal_year 2024
_chemical_formula_moiety 'C22 H19 N2 O, Fe Br4'
_chemical_formula_sum 'C22 H19 Br4 Fe N2 O'
_chemical_formula_weight 702.88
_space_group_crystal_system monoclinic
_space_group_IT_number 14
_space_group_name_Hall '-P 2ybc'
_space_group_name_H-M_alt 'P 1 21/c 1'
_atom_sites_solution_hydrogens geom
_atom_sites_solution_primary direct
_atom_sites_solution_secondary difmap
_audit_creation_method SHELXL-2013
_audit_update_record
;
2024-03-26 deposited with the CCDC.	2024-07-03 downloaded from the CCDC.
;
_cell_angle_alpha 90
_cell_angle_beta 108.385(3)
_cell_angle_gamma 90
_cell_formula_units_Z 4
_cell_length_a 16.9996(5)
_cell_length_b 9.8119(2)
_cell_length_c 15.0378(4)
_cell_measurement_reflns_used 10914
_cell_measurement_temperature 140(2)
_cell_measurement_theta_max 33.9250
_cell_measurement_theta_min 2.4180
_cell_volume 2380.25(11)
_computing_cell_refinement 'CrysAlisPro 1.171.38.46 (Rigaku OD, 2015)'
_computing_data_collection 'CrysAlisPro 1.171.38.46 (Rigaku OD, 2015)'
_computing_data_reduction 'CrysAlisPro 1.171.38.46 (Rigaku OD, 2015)'
_computing_molecular_graphics WinGx
_computing_publication_material WinGx
_computing_structure_refinement 'SHELXL-2013 (Sheldrick, 2013)'
_computing_structure_solution 'SHELXS-2013 (Sheldrick, 2013)'
_diffrn_ambient_environment N~2~
_diffrn_ambient_temperature 140(2)
_diffrn_detector 'CCD plate'
_diffrn_detector_area_resol_mean 5.2283
_diffrn_detector_type AtlasS2
_diffrn_measured_fraction_theta_full 1.000
_diffrn_measured_fraction_theta_max 0.968
_diffrn_measurement_device 'four-circle diffractometer'
_diffrn_measurement_device_type 'Xcalibur, AtlasS2, Gemini'
_diffrn_measurement_method '\w scans'
_diffrn_radiation_monochromator graphite
_diffrn_radiation_probe x-ray
_diffrn_radiation_type 'Mo K\a'
_diffrn_radiation_wavelength 0.71073
_diffrn_reflns_av_R_equivalents 0.0562
_diffrn_reflns_av_unetI/netI 0.0534
_diffrn_reflns_Laue_measured_fraction_full 1.000
_diffrn_reflns_Laue_measured_fraction_max 0.968
_diffrn_reflns_limit_h_max 29
_diffrn_reflns_limit_h_min -28
_diffrn_reflns_limit_k_max 16
_diffrn_reflns_limit_k_min -16
_diffrn_reflns_limit_l_max 25
_diffrn_reflns_limit_l_min -25
_diffrn_reflns_number 58663
_diffrn_reflns_point_group_measured_fraction_full 1.000
_diffrn_reflns_point_group_measured_fraction_max 0.968
_diffrn_reflns_theta_full 25.242
_diffrn_reflns_theta_max 37.696
_diffrn_reflns_theta_min 2.430
_diffrn_source 'fine-focus sealed X-ray tube'
_diffrn_source_type 'Enhance (Mo) X-ray Source'
_exptl_absorpt_coefficient_mu 7.365
_exptl_absorpt_correction_T_max 1.00000
_exptl_absorpt_correction_T_min 0.53561
_exptl_absorpt_correction_type multi-scan
_exptl_absorpt_process_details
;
CrysAlisPro 1.171.38.43 (Rigaku Oxford Diffraction, 2015)
Empirical absorption correction using spherical harmonics,
 implemented in SCALE3 ABSPACK scaling algorithm.
;
_exptl_crystal_colour black
_exptl_crystal_density_diffrn 1.961
_exptl_crystal_description bulk
_exptl_crystal_F_000 1356
_exptl_crystal_size_max 0.311
_exptl_crystal_size_mid 0.255
_exptl_crystal_size_min 0.131
_refine_diff_density_max 1.132
_refine_diff_density_min -1.139
_refine_diff_density_rms 0.143
_refine_ls_extinction_method none
_refine_ls_goodness_of_fit_ref 1.058
_refine_ls_hydrogen_treatment constr
_refine_ls_matrix_type full
_refine_ls_number_parameters 271
_refine_ls_number_reflns 12289
_refine_ls_number_restraints 84
_refine_ls_restrained_S_all 1.055
_refine_ls_R_factor_all 0.0789
_refine_ls_R_factor_gt 0.0405
_refine_ls_shift/su_max 0.001
_refine_ls_shift/su_mean 0.000
_refine_ls_structure_factor_coef Fsqd
_refine_ls_weighting_details
;
 w=1/[\s^2^(Fo^2^)+(0.0316P)^2^+0.5134P]
 where P=(Fo^2^+2Fc^2^)/3
;
_refine_ls_weighting_scheme calc
_refine_ls_wR_factor_gt 0.0754
_refine_ls_wR_factor_ref 0.0862
_reflns_Friedel_coverage 0.000
_reflns_number_gt 8432
_reflns_number_total 12289
_reflns_threshold_expression 'I > 2\s(I)'
_cod_data_source_file d4nj02371d2.cif
_cod_data_source_block Photo-FeBr4
_cod_depositor_comments 'Adding full bibliography for 7063326--7063329.cif.'
_cod_original_sg_symbol_H-M 'P 21/c'
_cod_database_code 7063329
_shelx_space_group_comment
;
The symmetry employed for this shelxl refinement is uniquely defined
by the following loop, which should always be used as a source of
symmetry information in preference to the above space-group names.
They are only intended as comments.
;
_shelx_estimated_absorpt_t_min 0.208
_shelx_estimated_absorpt_t_max 0.445
_shelxl_version_number 2013-2

loop_
_space_group_symop_operation_xyz
'x, y, z'
'-x, y+1/2, -z+1/2'
'-x, -y, -z'
'x, -y-1/2, z-1/2'

loop_
_atom_site_label
_atom_site_type_symbol
_atom_site_fract_x
_atom_site_fract_y
_atom_site_fract_z
_atom_site_U_iso_or_equiv
_atom_site_adp_type
_atom_site_occupancy
_atom_site_site_symmetry_order
_atom_site_calc_flag
_atom_site_refinement_flags_posn
_atom_site_refinement_flags_adp
_atom_site_refinement_flags_occupancy
_atom_site_disorder_assembly
_atom_site_disorder_group
C1 C 0.21429(12) 0.75033(19) -0.00979(13) 0.0128(3) Uani 1 1 d . U . . .
C2 C 0.21694(12) 0.8557(2) 0.06524(13) 0.0136(3) Uani 1 1 d . U . . .
C3 C 0.12801(13) 0.8523(2) 0.06400(13) 0.0138(3) Uani 1 1 d . U . . .
C4 C 0.08803(14) 0.9236(2) 0.11654(14) 0.0174(4) Uani 1 1 d . U . . .
H4 H 0.1166 0.9900 0.1610 0.021 Uiso 1 1 calc R U . . .
C5 C 0.00512(14) 0.8952(2) 0.10243(15) 0.0194(4) Uani 1 1 d . U . . .
H5 H -0.0233 0.9427 0.1381 0.023 Uiso 1 1 calc R U . . .
C6 C -0.03740(14) 0.7987(2) 0.03716(15) 0.0197(4) Uani 1 1 d . U . . .
H6 H -0.0940 0.7809 0.0298 0.024 Uiso 1 1 calc R U . . .
C7 C 0.00121(13) 0.7275(2) -0.01774(15) 0.0174(4) Uani 1 1 d . U . . .
H7 H -0.0274 0.6623 -0.0632 0.021 Uiso 1 1 calc R U . . .
C8 C 0.08435(13) 0.7581(2) -0.00170(13) 0.0141(3) Uani 1 1 d . U . . .
N9 N 0.13963(11) 0.69954(17) -0.04540(11) 0.0137(3) Uani 1 1 d . U . . .
C10 C 0.11049(14) 0.5969(2) -0.11947(15) 0.0204(4) Uani 1 1 d . U . . .
H10A H 0.0513 0.5800 -0.1311 0.031 Uiso 1 1 calc R U . . .
H10B H 0.1415 0.5120 -0.0998 0.031 Uiso 1 1 calc R U . . .
H10C H 0.1193 0.6302 -0.1771 0.031 Uiso 1 1 calc R U . . .
C11 C 0.27569(13) 0.8085(2) 0.16129(14) 0.0181(4) Uani 1 1 d . U . . .
H11A H 0.3331 0.8115 0.1606 0.027 Uiso 1 1 calc R U . . .
H11B H 0.2616 0.7151 0.1736 0.027 Uiso 1 1 calc R U . . .
H11C H 0.2696 0.8690 0.2105 0.027 Uiso 1 1 calc R U . . .
C12 C 0.24158(14) 0.9984(2) 0.03983(16) 0.0193(4) Uani 1 1 d . U . . .
H12A H 0.2996 0.9972 0.0413 0.029 Uiso 1 1 calc R U . . .
H12B H 0.2346 1.0653 0.0852 0.029 Uiso 1 1 calc R U . . .
H12C H 0.2061 1.0233 -0.0232 0.029 Uiso 1 1 calc R U . . .
C13 C 0.28519(12) 0.70770(19) -0.03562(13) 0.0136(3) Uani 1 1 d . U . . .
O14 O 0.35781(9) 0.77539(14) 0.00761(10) 0.0150(3) Uani 1 1 d . U . . .
C15 C 0.41360(13) 0.7156(2) -0.02843(14) 0.0143(3) Uani 1 1 d . U . . .
C16 C 0.49749(13) 0.7488(2) -0.00932(14) 0.0170(4) Uani 1 1 d . U . . .
H16 H 0.5234 0.8196 0.0328 0.020 Uiso 1 1 calc R U . . .
C17 C 0.53952(13) 0.6718(2) -0.05568(14) 0.0172(4) Uani 1 1 d . U . . .
H17 H 0.5966 0.6905 -0.0453 0.021 Uiso 1 1 calc R U . . .
C18 C 0.50106(13) 0.5643(2) -0.11927(14) 0.0151(3) Uani 1 1 d . U . . .
C19 C 0.54620(13) 0.4866(2) -0.16634(15) 0.0190(4) Uani 1 1 d . U . . .
H19 H 0.6029 0.5070 -0.1566 0.023 Uiso 1 1 calc R U . . .
C20 C 0.50944(14) 0.3830(2) -0.22537(16) 0.0210(4) Uani 1 1 d . U . . .
H20 H 0.5407 0.3328 -0.2566 0.025 Uiso 1 1 calc R U . . .
C21 C 0.42547(14) 0.3498(2) -0.24044(15) 0.0199(4) Uani 1 1 d . U . . .
H21 H 0.4007 0.2766 -0.2809 0.024 Uiso 1 1 calc R U . . .
C22 C 0.37933(13) 0.4231(2) -0.19664(14) 0.0166(4) Uani 1 1 d . U . . .
H22 H 0.3228 0.4006 -0.2068 0.020 Uiso 1 1 calc R U . . .
C23 C 0.41608(12) 0.53167(19) -0.13677(13) 0.0128(3) Uani 1 1 d . U . . .
C24 C 0.37304(12) 0.61439(19) -0.08950(13) 0.0131(3) Uani 1 1 d . U . . .
N25 N 0.29085(11) 0.61136(17) -0.09319(11) 0.0140(3) Uani 1 1 d . U . . .
Fe1 Fe 0.20617(2) 0.42529(3) 0.24384(2) 0.01504(6) Uani 1 1 d . U . . .
Br1 Br 0.22048(2) 0.39966(2) 0.09427(2) 0.02133(5) Uani 1 1 d . U . . .
Br2 Br 0.10832(2) 0.59374(2) 0.24108(2) 0.02385(5) Uani 1 1 d . U . . .
Br3 Br 0.33615(2) 0.48673(2) 0.34339(2) 0.02346(5) Uani 1 1 d . U . . .
Br4 Br 0.15848(2) 0.22488(2) 0.29209(2) 0.02743(6) Uani 1 1 d . U . . .

loop_
_atom_site_aniso_label
_atom_site_aniso_U_11
_atom_site_aniso_U_22
_atom_site_aniso_U_33
_atom_site_aniso_U_23
_atom_site_aniso_U_13
_atom_site_aniso_U_12
C1 0.0146(8) 0.0125(8) 0.0108(7) 0.0003(6) 0.0033(7) 0.0018(6)
C2 0.0156(8) 0.0131(8) 0.0119(7) -0.0016(6) 0.0041(7) 0.0002(6)
C3 0.0159(8) 0.0131(8) 0.0124(8) 0.0002(6) 0.0045(7) 0.0020(6)
C4 0.0224(9) 0.0152(9) 0.0162(8) -0.0018(7) 0.0083(8) 0.0024(7)
C5 0.0208(9) 0.0214(10) 0.0184(9) 0.0011(7) 0.0094(8) 0.0055(8)
C6 0.0169(9) 0.0221(10) 0.0216(10) 0.0017(7) 0.0082(8) 0.0039(7)
C7 0.0155(8) 0.0184(9) 0.0178(9) -0.0021(7) 0.0044(8) 0.0017(7)
C8 0.0159(8) 0.0137(8) 0.0138(8) 0.0001(6) 0.0062(7) 0.0026(6)
N9 0.0144(7) 0.0141(7) 0.0117(7) -0.0017(5) 0.0030(6) 0.0023(6)
C10 0.0190(10) 0.0218(10) 0.0196(9) -0.0108(8) 0.0050(8) -0.0020(8)
C11 0.0186(9) 0.0203(9) 0.0129(8) -0.0012(7) 0.0015(7) -0.0006(8)
C12 0.0230(10) 0.0131(8) 0.0238(10) -0.0012(7) 0.0104(9) -0.0006(7)
C13 0.0143(8) 0.0131(8) 0.0129(8) 0.0000(6) 0.0035(7) 0.0003(6)
O14 0.0143(6) 0.0144(6) 0.0159(6) -0.0017(5) 0.0044(5) -0.0003(5)
C15 0.0143(8) 0.0143(8) 0.0146(8) 0.0022(6) 0.0050(7) 0.0013(6)
C16 0.0149(8) 0.0166(9) 0.0174(9) 0.0009(7) 0.0021(8) -0.0023(7)
C17 0.0132(9) 0.0187(9) 0.0188(9) 0.0041(7) 0.0036(7) -0.0007(7)
C18 0.0131(8) 0.0166(8) 0.0150(8) 0.0048(6) 0.0037(7) 0.0020(6)
C19 0.0138(9) 0.0235(10) 0.0217(10) 0.0034(7) 0.0082(8) 0.0025(7)
C20 0.0199(9) 0.0235(10) 0.0230(10) 0.0010(8) 0.0117(9) 0.0063(8)
C21 0.0203(9) 0.0197(10) 0.0204(10) -0.0021(8) 0.0077(8) 0.0029(8)
C22 0.0150(9) 0.0181(9) 0.0163(9) -0.0014(7) 0.0044(7) 0.0013(7)
C23 0.0127(8) 0.0130(8) 0.0129(8) 0.0029(6) 0.0046(7) 0.0025(6)
C24 0.0117(8) 0.0128(8) 0.0140(8) 0.0024(6) 0.0028(7) 0.0018(6)
N25 0.0129(7) 0.0149(7) 0.0143(7) -0.0013(6) 0.0045(6) 0.0008(6)
Fe1 0.01586(14) 0.01323(13) 0.01661(13) 0.00056(10) 0.00598(11) -0.00060(10)
Br1 0.02169(11) 0.02583(11) 0.01658(9) -0.00289(8) 0.00621(8) -0.00478(8)
Br2 0.02409(11) 0.01836(10) 0.03281(12) 0.00668(9) 0.01426(10) 0.00627(8)
Br3 0.01993(11) 0.02917(12) 0.01939(10) -0.00487(9) 0.00349(9) -0.00093(9)
Br4 0.03908(14) 0.01416(10) 0.03625(13) 0.00233(9) 0.02217(12) -0.00276(9)

loop_
_atom_type_symbol
_atom_type_description
_atom_type_scat_dispersion_real
_atom_type_scat_dispersion_imag
_atom_type_scat_source
C C 0.0033 0.0016 'International Tables Vol C Tables 4.2.6.8 and 6.1.1.4'
H H 0.0000 0.0000 'International Tables Vol C Tables 4.2.6.8 and 6.1.1.4'
N N 0.0061 0.0033 'International Tables Vol C Tables 4.2.6.8 and 6.1.1.4'
O O 0.0106 0.0060 'International Tables Vol C Tables 4.2.6.8 and 6.1.1.4'
Fe Fe 0.3463 0.8444 'International Tables Vol C Tables 4.2.6.8 and 6.1.1.4'
Br Br -0.2901 2.4595 'International Tables Vol C Tables 4.2.6.8 and 6.1.1.4'

loop_
_geom_angle_atom_site_label_1
_geom_angle_atom_site_label_2
_geom_angle_atom_site_label_3
_geom_angle
_geom_angle_site_symmetry_1
_geom_angle_site_symmetry_3
_geom_angle_publ_flag
N9 C1 C13 124.36(17) . . ?
N9 C1 C2 111.10(17) . . ?
C13 C1 C2 124.49(17) . . ?
C3 C2 C1 100.41(16) . . ?
C3 C2 C12 111.54(17) . . ?
C1 C2 C12 112.33(16) . . ?
C3 C2 C11 110.80(16) . . ?
C1 C2 C11 110.40(16) . . ?
C12 C2 C11 110.94(17) . . ?
C4 C3 C8 119.7(2) . . ?
C4 C3 C2 130.79(19) . . ?
C8 C3 C2 109.51(17) . . ?
C3 C4 C5 118.05(19) . . ?
C4 C5 C6 121.4(2) . . ?
C5 C6 C7 121.5(2) . . ?
C8 C7 C6 115.61(19) . . ?
C3 C8 C7 123.70(19) . . ?
C3 C8 N9 108.33(18) . . ?
C7 C8 N9 127.94(18) . . ?
C1 N9 C8 110.64(16) . . ?
C1 N9 C10 128.53(17) . . ?
C8 N9 C10 120.83(17) . . ?
N25 C13 O14 114.91(17) . . ?
N25 C13 C1 129.21(18) . . ?
O14 C13 C1 115.87(16) . . ?
C15 O14 C13 103.78(15) . . ?
O14 C15 C24 108.03(17) . . ?
O14 C15 C16 127.52(18) . . ?
C24 C15 C16 124.45(19) . . ?
C17 C16 C15 115.34(19) . . ?
C16 C17 C18 122.84(19) . . ?
C19 C18 C23 117.68(19) . . ?
C19 C18 C17 121.52(19) . . ?
C23 C18 C17 120.79(19) . . ?
C20 C19 C18 121.1(2) . . ?
C19 C20 C21 120.6(2) . . ?
C22 C21 C20 120.2(2) . . ?
C21 C22 C23 119.8(2) . . ?
C22 C23 C18 120.62(18) . . ?
C22 C23 C24 123.81(18) . . ?
C18 C23 C24 115.56(18) . . ?
C15 C24 N25 109.21(17) . . ?
C15 C24 C23 120.98(18) . . ?
N25 C24 C23 129.81(18) . . ?
C13 N25 C24 104.06(17) . . ?
Br3 Fe1 Br4 111.847(15) . . ?
Br3 Fe1 Br2 110.793(15) . . ?
Br4 Fe1 Br2 106.684(15) . . ?
Br3 Fe1 Br1 106.247(15) . . ?
Br4 Fe1 Br1 111.042(14) . . ?
Br2 Fe1 Br1 110.284(14) . . ?

loop_
_geom_bond_atom_site_label_1
_geom_bond_atom_site_label_2
_geom_bond_distance
_geom_bond_site_symmetry_2
_geom_bond_publ_flag
C1 N9 1.311(3) . ?
C1 C13 1.440(3) . ?
C1 C2 1.521(3) . ?
C2 C3 1.506(3) . ?
C2 C12 1.543(3) . ?
C2 C11 1.545(3) . ?
C3 C4 1.384(3) . ?
C3 C8 1.385(3) . ?
C4 C5 1.386(3) . ?
C5 C6 1.391(3) . ?
C6 C7 1.394(3) . ?
C7 C8 1.389(3) . ?
C8 N9 1.426(3) . ?
N9 C10 1.467(2) . ?
C13 N25 1.306(2) . ?
C13 O14 1.372(2) . ?
O14 C15 1.364(2) . ?
C15 C24 1.381(3) . ?
C15 C16 1.401(3) . ?
C16 C17 1.371(3) . ?
C17 C18 1.435(3) . ?
C18 C19 1.419(3) . ?
C18 C23 1.421(3) . ?
C19 C20 1.364(3) . ?
C20 C21 1.411(3) . ?
C21 C22 1.376(3) . ?
C22 C23 1.407(3) . ?
C23 C24 1.424(3) . ?
C24 N25 1.381(3) . ?
Fe1 Br3 2.3238(4) . ?
Fe1 Br4 2.3285(4) . ?
Fe1 Br2 2.3360(4) . ?
Fe1 Br1 2.3509(4) . ?
